data_1545858
loop_
_publ_author_name
'Hoshino, Manabu'
'Khutia, Anupam'
'Xing, Hongzhu'
'Inokuma, Yasuhide'
'Fujita, Makoto'

_publ_section_title
;
 The crystalline sponge method updated
;
_journal_coeditor_code DE5035SUP1
_journal_issue 2
_journal_name_full IUCrJ
_journal_page_first 139
_journal_page_last 151
_journal_paper_doi 10.1107/S2052252515024379
_journal_volume 3
_journal_year 2016
_chemical_formula_sum 'C66 H84 I6 N12 Zn3'
_chemical_formula_weight 2002.96
_space_group_crystal_system monoclinic
_space_group_IT_number 15
_space_group_name_Hall '-C 2yc'
_space_group_name_H-M_alt 'C 1 2/c 1'
_symmetry_space_group_name_Hall '-C 2yc'
_symmetry_space_group_name_H-M 'C 1 2/c 1'
_atom_sites_solution_hydrogens geom
_atom_sites_solution_primary iterative
_atom_sites_solution_secondary difmap
_audit_creation_method SHELXL-2014/7
_cell_angle_alpha 90
_cell_angle_beta 100.675(2)
_cell_angle_gamma 90
_cell_formula_units_Z 8
_cell_length_a 34.3760(7)
_cell_length_b 15.0832(3)
_cell_length_c 29.6413(9)
_cell_measurement_reflns_used 22670
_cell_measurement_temperature 100(2)
_cell_measurement_theta_max 76.2820
_cell_measurement_theta_min 3.1520
_cell_volume 15103.0(6)
_computing_cell_refinement
;
CrysAlisPro, Agilent Technologies,
Version 1.171.37.35 (release 13-08-2014 CrysAlis171 .NET)
(compiled Aug 13 2014,18:06:01)
;
_computing_data_collection
;
CrysAlisPro, Agilent Technologies,
Version 1.171.37.35 (release 13-08-2014 CrysAlis171 .NET)
(compiled Aug 13 2014,18:06:01)
;
_computing_data_reduction
;
CrysAlisPro, Agilent Technologies,
Version 1.171.37.35 (release 13-08-2014 CrysAlis171 .NET)
(compiled Aug 13 2014,18:06:01)
;
_computing_molecular_graphics 'shelXle (Hubschle et al., 2011)'
_computing_publication_material 'SHELXL-2014/7 (Sheldrick, 2014)'
_computing_structure_refinement 'SHELXL-2014/7 (Sheldrick, 2014)'
_computing_structure_solution 'SHELXT-2014/5 (Sheldrick, 2014)'
_diffrn_ambient_environment N~2~
_diffrn_ambient_temperature 100(2)
_diffrn_detector 'CCD plate'
_diffrn_detector_area_resol_mean 5.2332
_diffrn_detector_type AtlasS2
_diffrn_measured_fraction_theta_full 1.000
_diffrn_measured_fraction_theta_max 0.991
_diffrn_measurement_device 'four-circle diffractometer'
_diffrn_measurement_device_type 'SuperNova, Dual, Cu at zero, AtlasS2'
_diffrn_measurement_method '\w scans'
_diffrn_radiation_monochromator mirror
_diffrn_radiation_probe x-ray
_diffrn_radiation_type 'Cu K\a'
_diffrn_radiation_wavelength 1.54184
_diffrn_reflns_av_R_equivalents 0.0574
_diffrn_reflns_av_unetI/netI 0.0371
_diffrn_reflns_Laue_measured_fraction_full 1.000
_diffrn_reflns_Laue_measured_fraction_max 0.991
_diffrn_reflns_limit_h_max 43
_diffrn_reflns_limit_h_min -42
_diffrn_reflns_limit_k_max 18
_diffrn_reflns_limit_k_min -18
_diffrn_reflns_limit_l_max 37
_diffrn_reflns_limit_l_min -36
_diffrn_reflns_number 82446
_diffrn_reflns_point_group_measured_fraction_full 1.000
_diffrn_reflns_point_group_measured_fraction_max 0.991
_diffrn_reflns_theta_full 67.684
_diffrn_reflns_theta_max 76.514
_diffrn_reflns_theta_min 3.034
_diffrn_source 'sealed X-ray tube'
_diffrn_source_type 'SuperNova (Cu) X-ray Source'
_exptl_absorpt_coefficient_mu 20.718
_exptl_absorpt_correction_T_max 0.450
_exptl_absorpt_correction_T_min 0.094
_exptl_absorpt_correction_type gaussian
_exptl_absorpt_process_details
;
CrysAlisPro, Agilent Technologies,
Version 1.171.37.35 (release 13-08-2014 CrysAlis171 .NET)
(compiled Aug 13 2014,18:06:01)
Numerical absorption correction based on gaussian integration over
   a multifaceted crystal model
Empirical absorption correction using spherical harmonics,
 implemented in SCALE3 ABSPACK scaling algorithm.
;
_exptl_crystal_colour colorless
_exptl_crystal_density_diffrn 1.762
_exptl_crystal_description block
_exptl_crystal_F_000 7776
_exptl_crystal_size_max 0.230
_exptl_crystal_size_mid 0.110
_exptl_crystal_size_min 0.050
_refine_diff_density_max 1.061
_refine_diff_density_min -1.100
_refine_diff_density_rms 0.122
_refine_ls_extinction_method none
_refine_ls_goodness_of_fit_ref 1.053
_refine_ls_hydrogen_treatment constr
_refine_ls_matrix_type full
_refine_ls_number_parameters 968
_refine_ls_number_reflns 15727
_refine_ls_number_restraints 456
_refine_ls_restrained_S_all 1.044
_refine_ls_R_factor_all 0.0630
_refine_ls_R_factor_gt 0.0547
_refine_ls_shift/su_max 0.001
_refine_ls_shift/su_mean 0.000
_refine_ls_structure_factor_coef Fsqd
_refine_ls_weighting_details 'w=1/[\s^2^(Fo^2^)+(0.0735P)^2^+105.0330P] where P=(Fo^2^+2Fc^2^)/3'
_refine_ls_weighting_scheme calc
_refine_ls_wR_factor_gt 0.1515
_refine_ls_wR_factor_ref 0.1588
_reflns_Friedel_coverage 0.000
_reflns_number_gt 13448
_reflns_number_total 15727
_reflns_threshold_expression 'I > 2\s(I)'
_cod_data_source_file de5035.cif
_cod_data_source_block cyclohexane
_cod_database_code 1545858
_shelx_shelxl_version_number 2014/7
_shelx_space_group_comment
;
The symmetry employed for this shelxl refinement is uniquely defined
by the following loop, which should always be used as a source of
symmetry information in preference to the above space-group names.
They are only intended as comments.
;
_shelx_estimated_absorpt_t_min 0.087
_shelx_estimated_absorpt_t_max 0.424

loop_
_space_group_symop_operation_xyz
'x, y, z'
'-x, y, -z+1/2'
'x+1/2, y+1/2, z'
'-x+1/2, y+1/2, -z+1/2'
'-x, -y, -z'
'x, -y, z-1/2'
'-x+1/2, -y+1/2, -z'
'x+1/2, -y+1/2, z-1/2'

loop_
_atom_site_label
_atom_site_type_symbol
_atom_site_fract_x
_atom_site_fract_y
_atom_site_fract_z
_atom_site_U_iso_or_equiv
_atom_site_adp_type
_atom_site_occupancy
_atom_site_site_symmetry_order
_atom_site_calc_flag
_atom_site_refinement_flags_posn
_atom_site_refinement_flags_adp
_atom_site_refinement_flags_occupancy
_atom_site_disorder_assembly
_atom_site_disorder_group
Zn1A Zn 0.32989(13) 0.3664(4) 0.72877(18) 0.0541(8) Uani 0.561(14) 1 d . . P A 1
I11A I 0.37474(7) 0.34703(15) 0.80671(9) 0.0717(6) Uani 0.561(14) 1 d . . P A 1
I12A I 0.26932(10) 0.2726(2) 0.70108(11) 0.0809(7) Uani 0.561(14) 1 d . . P A 1
I21A I 0.62000(3) 0.73986(4) 0.57062(3) 0.0578(5) Uani 0.727(7) 1 d . U P B 1
I22A I 0.66018(4) 0.55467(12) 0.46695(4) 0.0684(4) Uani 0.727(7) 1 d . U P B 1
Zn1B Zn 0.3190(4) 0.3656(5) 0.7165(4) 0.082(2) Uani 0.439(14) 1 d . . P A 2
I11B I 0.3612(4) 0.3319(5) 0.7948(4) 0.131(3) Uani 0.439(14) 1 d . . P A 2
I12B I 0.2561(3) 0.2857(4) 0.6834(5) 0.137(3) Uani 0.439(14) 1 d . . P A 2
I21B I 0.6237(4) 0.7388(6) 0.5632(6) 0.308(10) Uani 0.273(7) 1 d . U P B 2
I22B I 0.6568(2) 0.5648(7) 0.4665(3) 0.182(5) Uani 0.273(7) 1 d . U P B 2
Zn2 Zn 0.63506(3) 0.59310(6) 0.53942(3) 0.0551(2) Uani 1 1 d . U . . .
Zn3 Zn 0.42015(2) -0.12734(5) 0.40726(3) 0.03944(17) Uani 1 1 d . . . . .
I31 I 0.38349(2) -0.23846(3) 0.44756(2) 0.05040(12) Uani 1 1 d . . . . .
I32 I 0.47317(2) -0.15666(3) 0.36056(2) 0.05524(12) Uani 1 1 d . . . . .
N101 N 0.3617(2) 0.3516(4) 0.6767(3) 0.0695(19) Uani 1 1 d . . . . .
C102 C 0.3945(4) 0.3965(7) 0.6790(5) 0.100(4) Uani 1 1 d . . . . .
H102 H 0.4003 0.4418 0.7015 0.120 Uiso 1 1 calc R U . . .
C103 C 0.4209(3) 0.3812(6) 0.6505(4) 0.090(3) Uani 1 1 d . . . . .
H103 H 0.4445 0.4151 0.6540 0.108 Uiso 1 1 calc R U . . .
C104 C 0.4134(2) 0.3173(4) 0.6169(3) 0.0493(14) Uani 1 1 d . . . . .
C105 C 0.3784(2) 0.2710(5) 0.6138(3) 0.0622(18) Uani 1 1 d . . . . .
H105 H 0.3718 0.2262 0.5911 0.075 Uiso 1 1 calc R U . . .
C106 C 0.3531(3) 0.2898(5) 0.6437(3) 0.068(2) Uani 1 1 d . . . . .
H106 H 0.3289 0.2581 0.6409 0.081 Uiso 1 1 calc R U . . .
N111 N 0.58576(15) 0.5131(4) 0.5408(2) 0.0495(12) Uani 1 1 d . . . . .
C112 C 0.5724(2) 0.5029(6) 0.5800(3) 0.070(2) Uani 1 1 d . . . . .
H112 H 0.5854 0.5343 0.6063 0.083 Uiso 1 1 calc R U . . .
C113 C 0.5413(2) 0.4504(5) 0.5845(3) 0.0613(19) Uani 1 1 d . . . . .
H113 H 0.5323 0.4469 0.6128 0.074 Uiso 1 1 calc R U . . .
C114 C 0.52315(17) 0.4018(4) 0.5466(2) 0.0428(13) Uani 1 1 d . . . . .
C115 C 0.53715(18) 0.4103(4) 0.5067(2) 0.0448(13) Uani 1 1 d . . . . .
H115 H 0.5256 0.3770 0.4804 0.054 Uiso 1 1 calc R U . . .
C116 C 0.56807(18) 0.4673(4) 0.5048(2) 0.0462(13) Uani 1 1 d . . . . .
H116 H 0.5770 0.4740 0.4765 0.055 Uiso 1 1 calc R U . . .
N121 N 0.44073(14) -0.0268(3) 0.45372(17) 0.0402(10) Uani 1 1 d . . . . .
C122 C 0.42126(19) -0.0109(4) 0.4876(2) 0.0473(14) Uani 1 1 d . . . . .
H122 H 0.4026 -0.0535 0.4939 0.057 Uiso 1 1 calc R U . . .
C123 C 0.42686(19) 0.0638(4) 0.5138(2) 0.0468(13) Uani 1 1 d . . . . .
H123 H 0.4124 0.0725 0.5378 0.056 Uiso 1 1 calc R U . . .
C124 C 0.45398(16) 0.1275(4) 0.50516(19) 0.0377(11) Uani 1 1 d . . . . .
C125 C 0.47553(16) 0.1090(4) 0.4710(2) 0.0408(12) Uani 1 1 d . . . . .
H125 H 0.4951 0.1494 0.4649 0.049 Uiso 1 1 calc R U . . .
C126 C 0.46835(17) 0.0319(4) 0.4461(2) 0.0394(11) Uani 1 1 d . . . . .
H126 H 0.4833 0.0196 0.4229 0.047 Uiso 1 1 calc R U . . .
C131 C 0.43973(18) 0.2999(4) 0.5846(2) 0.0451(13) Uani 1 1 d . . . . .
N132 N 0.46853(15) 0.3590(3) 0.58158(19) 0.0453(11) Uani 1 1 d . . . . .
C133 C 0.49044(17) 0.3398(4) 0.5508(2) 0.0418(12) Uani 1 1 d . . . . .
N134 N 0.48712(14) 0.2682(3) 0.52366(17) 0.0423(11) Uani 1 1 d . . . . .
C135 C 0.45842(16) 0.2120(4) 0.53139(19) 0.0398(12) Uani 1 1 d . . . . .
N136 N 0.43410(15) 0.2247(3) 0.56029(18) 0.0433(11) Uani 1 1 d . . . . .
N141 N 0.67533(17) 0.5330(4) 0.5906(2) 0.0535(14) Uani 1 1 d . . . . .
C142 C 0.6997(2) 0.5797(4) 0.6225(3) 0.061(2) Uani 1 1 d . . . . .
H142 H 0.6974 0.6425 0.6226 0.074 Uiso 1 1 calc R U . . .
C143 C 0.7278(2) 0.5395(4) 0.6551(3) 0.0594(19) Uani 1 1 d . . . . .
H143 H 0.7448 0.5741 0.6773 0.071 Uiso 1 1 calc R U . . .
C144 C 0.73111(17) 0.4481(4) 0.6553(2) 0.0425(13) Uani 1 1 d . . . . .
C145 C 0.7060(2) 0.4002(4) 0.6225(2) 0.0520(16) Uani 1 1 d . . . . .
H145 H 0.7075 0.3373 0.6219 0.062 Uiso 1 1 calc R U . . .
C146 C 0.6786(2) 0.4451(4) 0.5907(3) 0.0574(18) Uani 1 1 d . . . . .
H146 H 0.6614 0.4119 0.5680 0.069 Uiso 1 1 calc R U . . .
N151 N 0.87716(14) 0.5533(3) 0.86378(17) 0.0404(10) Uani 1 1 d . . . . .
C152 C 0.84999(19) 0.5955(4) 0.8330(2) 0.0469(14) Uani 1 1 d . . . . .
H152 H 0.8471 0.6578 0.8358 0.056 Uiso 1 1 calc R U . . .
C153 C 0.82605(19) 0.5518(4) 0.7973(2) 0.0473(14) Uani 1 1 d . . . . .
H153 H 0.8074 0.5836 0.7756 0.057 Uiso 1 1 calc R U . . .
C154 C 0.82983(16) 0.4605(3) 0.7939(2) 0.0373(11) Uani 1 1 d . . . . .
C155 C 0.85562(19) 0.4165(4) 0.8275(2) 0.0495(15) Uani 1 1 d . . . . .
H155 H 0.8577 0.3537 0.8272 0.059 Uiso 1 1 calc R U . . .
C156 C 0.8784(2) 0.4658(4) 0.8619(2) 0.0522(16) Uani 1 1 d . . . . .
H156 H 0.8959 0.4353 0.8854 0.063 Uiso 1 1 calc R U . . .
N161 N 0.8125(2) 0.0007(4) 0.7205(3) 0.0638(17) Uani 1 1 d . . . . .
C162 C 0.8306(3) 0.0531(5) 0.7538(3) 0.073(2) Uani 1 1 d . . . . .
H162 H 0.8484 0.0274 0.7787 0.088 Uiso 1 1 calc R U . . .
C163 C 0.8247(3) 0.1444(5) 0.7535(3) 0.068(2) Uani 1 1 d . . . . .
H163 H 0.8379 0.1801 0.7781 0.082 Uiso 1 1 calc R U . . .
C164 C 0.79972(19) 0.1818(4) 0.7175(2) 0.0472(14) Uani 1 1 d . . . . .
C165 C 0.7813(2) 0.1284(5) 0.6826(3) 0.0605(18) Uani 1 1 d . . . . .
H165 H 0.7637 0.1525 0.6571 0.073 Uiso 1 1 calc R U . . .
C166 C 0.7891(2) 0.0380(5) 0.6856(4) 0.070(2) Uani 1 1 d . . . . .
H166 H 0.7768 0.0012 0.6610 0.084 Uiso 1 1 calc R U . . .
C171 C 0.76049(16) 0.4023(4) 0.6906(2) 0.0404(12) Uani 1 1 d . . . . .
N172 N 0.77979(14) 0.4529(3) 0.72503(18) 0.0409(10) Uani 1 1 d . . . . .
C173 C 0.80715(16) 0.4100(4) 0.7548(2) 0.0381(11) Uani 1 1 d . . . . .
N174 N 0.81582(14) 0.3239(3) 0.75197(18) 0.0413(10) Uani 1 1 d . . . . .
C175 C 0.79361(17) 0.2798(4) 0.7176(2) 0.0417(12) Uani 1 1 d . . . . .
N176 N 0.76591(14) 0.3156(3) 0.68563(18) 0.0425(11) Uani 1 1 d . . . . .
C90A C 0.4664(4) 0.2146(10) 0.3470(4) 0.102(4) Uani 1 1 d . . . . .
H90A H 0.4894 0.1908 0.3688 0.123 Uiso 1 1 calc R U . . .
H90B H 0.4420 0.1933 0.3568 0.123 Uiso 1 1 calc R U . . .
C91A C 0.4674(5) 0.1804(13) 0.2998(5) 0.132(5) Uani 1 1 d . . . . .
H91A H 0.4653 0.1149 0.2996 0.158 Uiso 1 1 calc R U . . .
H91B H 0.4930 0.1963 0.2911 0.158 Uiso 1 1 calc R U . . .
C92A C 0.4337(4) 0.2193(11) 0.2649(5) 0.117(4) Uani 1 1 d . . . . .
H92A H 0.4359 0.1988 0.2337 0.141 Uiso 1 1 calc R U . . .
H92B H 0.4081 0.1979 0.2716 0.141 Uiso 1 1 calc R U . . .
C93A C 0.4345(5) 0.3194(13) 0.2663(5) 0.136(6) Uani 1 1 d . . . . .
H93A H 0.4585 0.3410 0.2558 0.163 Uiso 1 1 calc R U . . .
H93B H 0.4111 0.3429 0.2451 0.163 Uiso 1 1 calc R U . . .
C94A C 0.4344(5) 0.3527(13) 0.3137(5) 0.143(7) Uani 1 1 d . . . . .
H94A H 0.4089 0.3370 0.3225 0.172 Uiso 1 1 calc R U . . .
H94B H 0.4364 0.4181 0.3137 0.172 Uiso 1 1 calc R U . . .
C95A C 0.4674(4) 0.3162(11) 0.3489(4) 0.111(4) Uani 1 1 d . . . . .
H95A H 0.4645 0.3366 0.3798 0.134 Uiso 1 1 calc R U . . .
H95B H 0.4931 0.3378 0.3428 0.134 Uiso 1 1 calc R U . . .
C90B C 0.5842(4) 0.2164(13) 0.4097(5) 0.124(5) Uani 1 1 d . . . . .
H90C H 0.5680 0.1876 0.3825 0.148 Uiso 1 1 calc R U . . .
H90D H 0.5780 0.1875 0.4375 0.148 Uiso 1 1 calc R U . . .
C91B C 0.5744(5) 0.3082(11) 0.4101(4) 0.115(4) Uani 1 1 d . . . . .
H91C H 0.5890 0.3352 0.4387 0.138 Uiso 1 1 calc R U . . .
H91D H 0.5457 0.3140 0.4103 0.138 Uiso 1 1 calc R U . . .
C92B C 0.5843(5) 0.3609(12) 0.3678(7) 0.148(7) Uani 1 1 d . . . . .
H92C H 0.5671 0.3402 0.3392 0.178 Uiso 1 1 calc R U . . .
H92D H 0.5793 0.4249 0.3714 0.178 Uiso 1 1 calc R U . . .
C93B C 0.6268(4) 0.3468(10) 0.3647(6) 0.120(5) Uani 1 1 d . . . . .
H93C H 0.6437 0.3797 0.3898 0.144 Uiso 1 1 calc R U . . .
H93D H 0.6316 0.3714 0.3352 0.144 Uiso 1 1 calc R U . . .
C94B C 0.6388(4) 0.2470(9) 0.3678(4) 0.100(4) Uani 1 1 d . . . . .
H94C H 0.6256 0.2161 0.3396 0.120 Uiso 1 1 calc R U . . .
H94D H 0.6677 0.2419 0.3697 0.120 Uiso 1 1 calc R U . . .
C95B C 0.6274(4) 0.2038(11) 0.4083(4) 0.111(4) Uani 1 1 d . . . . .
H95C H 0.6435 0.2290 0.4366 0.133 Uiso 1 1 calc R U . . .
H95D H 0.6333 0.1396 0.4077 0.133 Uiso 1 1 calc R U . . .
C90C C 0.4069(5) 0.0486(17) 0.7386(5) 0.097(6) Uani 0.625(18) 1 d D U P C 1
H90E H 0.4107 0.0844 0.7671 0.116 Uiso 0.625(18) 1 calc R U P C 1
H90F H 0.3976 -0.0110 0.7458 0.116 Uiso 0.625(18) 1 calc R U P C 1
C91C C 0.3756(7) 0.0923(18) 0.7023(6) 0.095(7) Uani 0.625(18) 1 d D U P C 1
H91E H 0.3839 0.1533 0.6962 0.113 Uiso 0.625(18) 1 calc R U P C 1
H91F H 0.3502 0.0959 0.7134 0.113 Uiso 0.625(18) 1 calc R U P C 1
C92C C 0.3701(5) 0.0375(13) 0.6581(5) 0.096(6) Uani 0.625(18) 1 d D U P C 1
H92E H 0.3610 -0.0229 0.6639 0.115 Uiso 0.625(18) 1 calc R U P C 1
H92F H 0.3499 0.0655 0.6342 0.115 Uiso 0.625(18) 1 calc R U P C 1
C93C C 0.4095(5) 0.0324(12) 0.6414(5) 0.087(5) Uani 0.625(18) 1 d D U P C 1
H93E H 0.4175 0.0928 0.6338 0.105 Uiso 0.625(18) 1 calc R U P C 1
H93F H 0.4059 -0.0035 0.6130 0.105 Uiso 0.625(18) 1 calc R U P C 1
C94C C 0.4427(5) -0.0084(15) 0.6769(6) 0.090(5) Uani 0.625(18) 1 d D U P C 1
H94E H 0.4370 -0.0719 0.6810 0.109 Uiso 0.625(18) 1 calc R U P C 1
H94F H 0.4681 -0.0041 0.6658 0.109 Uiso 0.625(18) 1 calc R U P C 1
C95C C 0.4463(5) 0.0396(18) 0.7228(6) 0.099(7) Uani 0.625(18) 1 d D U P C 1
H95E H 0.4650 0.0067 0.7463 0.119 Uiso 0.625(18) 1 calc R U P C 1
H95F H 0.4575 0.0994 0.7199 0.119 Uiso 0.625(18) 1 calc R U P C 1
C90D C 0.3789(10) -0.027(2) 0.6835(16) 0.134(12) Uani 0.375(18) 1 d D U P C 2
H90G H 0.3584 -0.0545 0.6597 0.161 Uiso 0.375(18) 1 calc R U P C 2
H90H H 0.3813 -0.0632 0.7119 0.161 Uiso 0.375(18) 1 calc R U P C 2
C91D C 0.4189(11) -0.025(2) 0.6669(15) 0.126(12) Uani 0.375(18) 1 d D U P C 2
H91G H 0.4269 -0.0863 0.6601 0.152 Uiso 0.375(18) 1 calc R U P C 2
H91H H 0.4166 0.0105 0.6386 0.152 Uiso 0.375(18) 1 calc R U P C 2
C92D C 0.4500(9) 0.015(2) 0.7052(18) 0.118(12) Uani 0.375(18) 1 d D U P C 2
H92G H 0.4763 0.0142 0.6962 0.141 Uiso 0.375(18) 1 calc R U P C 2
H92H H 0.4516 -0.0197 0.7337 0.141 Uiso 0.375(18) 1 calc R U P C 2
C93D C 0.4384(8) 0.112(2) 0.7138(14) 0.118(11) Uani 0.375(18) 1 d D U P C 2
H93G H 0.4588 0.1397 0.7377 0.141 Uiso 0.375(18) 1 calc R U P C 2
H93H H 0.4365 0.1474 0.6852 0.141 Uiso 0.375(18) 1 calc R U P C 2
C94D C 0.3984(10) 0.112(2) 0.7295(14) 0.110(10) Uani 0.375(18) 1 d D U P C 2
H94G H 0.3903 0.1737 0.7346 0.133 Uiso 0.375(18) 1 calc R U P C 2
H94H H 0.4008 0.0795 0.7589 0.133 Uiso 0.375(18) 1 calc R U P C 2
C95D C 0.3670(9) 0.068(2) 0.6930(19) 0.110(13) Uani 0.375(18) 1 d D U P C 2
H95G H 0.3413 0.0668 0.7037 0.132 Uiso 0.375(18) 1 calc R U P C 2
H95H H 0.3635 0.1024 0.6642 0.132 Uiso 0.375(18) 1 calc R U P C 2
C90E C 0.3175(5) 0.0138(12) 0.5099(7) 0.142(7) Uani 0.842(10) 1 d D U P D 1
H90I H 0.2957 -0.0226 0.5176 0.170 Uiso 0.842(10) 1 calc R U P D 1
H90J H 0.3429 -0.0123 0.5254 0.170 Uiso 0.842(10) 1 calc R U P D 1
C91E C 0.3155(4) 0.0152(12) 0.4579(6) 0.129(6) Uani 0.842(10) 1 d D U P D 1
H91I H 0.3388 0.0478 0.4513 0.154 Uiso 0.842(10) 1 calc R U P D 1
H91J H 0.3173 -0.0465 0.4471 0.154 Uiso 0.842(10) 1 calc R U P D 1
C92E C 0.2788(5) 0.0568(13) 0.4312(7) 0.157(8) Uani 0.842(10) 1 d D U P D 1
H92I H 0.2553 0.0211 0.4344 0.188 Uiso 0.842(10) 1 calc R U P D 1
H92J H 0.2805 0.0594 0.3982 0.188 Uiso 0.842(10) 1 calc R U P D 1
C93E C 0.2750(7) 0.1519(14) 0.4500(9) 0.180(10) Uani 0.842(10) 1 d D U P D 1
H93I H 0.2971 0.1891 0.4437 0.216 Uiso 0.842(10) 1 calc R U P D 1
H93J H 0.2499 0.1790 0.4342 0.216 Uiso 0.842(10) 1 calc R U P D 1
C94E C 0.2757(7) 0.1486(18) 0.5018(9) 0.202(11) Uani 0.842(10) 1 d D U P D 1
H94I H 0.2730 0.2093 0.5135 0.242 Uiso 0.842(10) 1 calc R U P D 1
H94J H 0.2532 0.1128 0.5080 0.242 Uiso 0.842(10) 1 calc R U P D 1
C95E C 0.3140(6) 0.1084(15) 0.5262(9) 0.188(10) Uani 0.842(10) 1 d D U P D 1
H95I H 0.3148 0.1090 0.5597 0.226 Uiso 0.842(10) 1 calc R U P D 1
H95J H 0.3366 0.1439 0.5198 0.226 Uiso 0.842(10) 1 calc R U P D 1
C90F C 0.297(4) 0.055(8) 0.534(3) 0.20(4) Uani 0.158(10) 1 d D U P D 2
H90K H 0.2802 0.0438 0.5041 0.241 Uiso 0.158(10) 1 calc R U P D 2
H90L H 0.3247 0.0627 0.5302 0.241 Uiso 0.158(10) 1 calc R U P D 2
C91F C 0.283(3) 0.140(7) 0.556(4) 0.20(4) Uani 0.158(10) 1 d D U P D 2
H91K H 0.2837 0.1913 0.5347 0.240 Uiso 0.158(10) 1 calc R U P D 2
H91L H 0.2552 0.1329 0.5602 0.240 Uiso 0.158(10) 1 calc R U P D 2
C92F C 0.310(4) 0.158(6) 0.602(4) 0.22(4) Uani 0.158(10) 1 d D U P D 2
H92K H 0.3034 0.2145 0.6152 0.258 Uiso 0.158(10) 1 calc R U P D 2
H92L H 0.3382 0.1611 0.5978 0.258 Uiso 0.158(10) 1 calc R U P D 2
C93F C 0.305(4) 0.080(8) 0.635(3) 0.22(4) Uani 0.158(10) 1 d D U P D 2
H93K H 0.3210 0.0918 0.6655 0.264 Uiso 0.158(10) 1 calc R U P D 2
H93L H 0.2771 0.0745 0.6372 0.264 Uiso 0.158(10) 1 calc R U P D 2
C94F C 0.320(4) -0.005(7) 0.614(4) 0.22(4) Uani 0.158(10) 1 d D U P D 2
H94K H 0.3478 0.0013 0.6116 0.262 Uiso 0.158(10) 1 calc R U P D 2
H94L H 0.3176 -0.0557 0.6352 0.262 Uiso 0.158(10) 1 calc R U P D 2
C95F C 0.294(4) -0.022(6) 0.567(4) 0.21(4) Uani 0.158(10) 1 d D U P D 2
H95K H 0.3029 -0.0776 0.5540 0.253 Uiso 0.158(10) 1 calc R U P D 2
H95L H 0.2661 -0.0306 0.5703 0.253 Uiso 0.158(10) 1 calc R U P D 2
C90G C 0.487(3) 0.509(3) 0.746(3) 0.36(3) Uani 0.5 1 d D U P E -1
H90M H 0.4652 0.5165 0.7190 0.433 Uiso 0.5 1 calc R U P E -1
H90N H 0.4963 0.5680 0.7572 0.433 Uiso 0.5 1 calc R U P E -1
C91G C 0.521(2) 0.456(4) 0.731(3) 0.35(3) Uani 0.5 1 d D U P E -1
H91M H 0.5314 0.4901 0.7076 0.415 Uiso 0.5 1 calc R U P E -1
H91N H 0.5428 0.4505 0.7584 0.415 Uiso 0.5 1 calc R U P E -1
C92G C 0.509(2) 0.364(4) 0.713(2) 0.34(3) Uani 0.5 1 d D U P E -1
H92M H 0.5321 0.3320 0.7058 0.414 Uiso 0.5 1 calc R U P E -1
H92N H 0.4890 0.3690 0.6842 0.414 Uiso 0.5 1 calc R U P E -1
C93G C 0.491(3) 0.310(2) 0.749(3) 0.34(3) Uani 0.5 1 d D U P E -1
H93M H 0.4787 0.2553 0.7341 0.404 Uiso 0.5 1 calc R U P E -1
H93N H 0.5124 0.2925 0.7741 0.404 Uiso 0.5 1 calc R U P E -1
C94G C 0.4597(19) 0.362(4) 0.768(2) 0.31(3) Uani 0.5 1 d D U P E -1
H94M H 0.4535 0.3287 0.7951 0.370 Uiso 0.5 1 calc R U P E -1
H94N H 0.4352 0.3646 0.7450 0.370 Uiso 0.5 1 calc R U P E -1
C95G C 0.472(3) 0.457(4) 0.784(2) 0.35(3) Uani 0.5 1 d D U P E -1
H95M H 0.4929 0.4543 0.8116 0.419 Uiso 0.5 1 calc R U P E -1
H95N H 0.4487 0.4878 0.7921 0.419 Uiso 0.5 1 calc R U P E -1
C90H C 0.7298(5) 0.3270(13) 0.5110(5) 0.136(6) Uani 1 1 d . . . . .
H90O H 0.7047 0.3006 0.5164 0.163 Uiso 1 1 calc R U . . .
H90P H 0.7284 0.3917 0.5160 0.163 Uiso 1 1 calc R U . . .
C91H C 0.7336(5) 0.3106(12) 0.4623(5) 0.126(5) Uani 1 1 d . . . . .
H91O H 0.7580 0.3391 0.4560 0.151 Uiso 1 1 calc R U . . .
H91P H 0.7107 0.3368 0.4413 0.151 Uiso 1 1 calc R U . . .
C92H C 0.7352(4) 0.2122(12) 0.4537(5) 0.127(5) Uani 1 1 d . . . . .
H92O H 0.7394 0.2009 0.4220 0.152 Uiso 1 1 calc R U . . .
H92P H 0.7100 0.1839 0.4575 0.152 Uiso 1 1 calc R U . . .

loop_
_atom_site_aniso_label
_atom_site_aniso_U_11
_atom_site_aniso_U_22
_atom_site_aniso_U_33
_atom_site_aniso_U_23
_atom_site_aniso_U_13
_atom_site_aniso_U_12
Zn1A 0.0582(14) 0.0268(11) 0.0764(17) -0.0059(9) 0.0105(13) 0.0002(9)
I11A 0.1006(14) 0.0398(6) 0.0708(9) 0.0074(5) 0.0053(10) 0.0072(7)
I12A 0.0706(11) 0.0481(8) 0.1327(18) -0.0337(8) 0.0414(12) -0.0177(7)
I21A 0.0568(5) 0.0288(5) 0.0756(7) -0.0022(3) -0.0192(4) 0.0025(3)
I22A 0.0512(6) 0.0936(8) 0.0574(6) 0.0203(5) 0.0023(5) -0.0043(5)
Zn1B 0.117(5) 0.0289(15) 0.126(6) -0.004(3) 0.085(5) 0.001(3)
I11B 0.245(6) 0.065(2) 0.111(3) 0.046(2) 0.104(4) 0.072(3)
I12B 0.119(4) 0.0553(16) 0.277(8) -0.074(3) 0.137(5) -0.044(2)
I21B 0.223(10) 0.184(9) 0.418(18) 0.045(8) -0.202(11) 0.001(6)
I22B 0.109(4) 0.197(7) 0.203(8) 0.100(6) -0.066(4) -0.024(4)
Zn2 0.0451(4) 0.0488(5) 0.0608(5) 0.0109(4) -0.0179(4) -0.0128(4)
Zn3 0.0409(4) 0.0324(4) 0.0391(4) 0.0021(3) -0.0081(3) -0.0013(3)
I31 0.0579(2) 0.03374(19) 0.0551(2) 0.00445(15) -0.00118(17) -0.00735(15)
I32 0.0556(2) 0.0574(3) 0.0499(2) 0.00334(18) 0.00257(18) 0.00911(18)
N101 0.088(5) 0.032(3) 0.101(5) -0.004(3) 0.048(4) 0.002(3)
C102 0.114(8) 0.069(6) 0.135(10) -0.050(6) 0.070(8) -0.033(6)
C103 0.102(7) 0.066(5) 0.115(8) -0.045(6) 0.054(7) -0.031(5)
C104 0.052(3) 0.034(3) 0.062(4) 0.002(3) 0.009(3) 0.001(2)
C105 0.068(4) 0.047(4) 0.074(5) -0.002(3) 0.019(4) -0.006(3)
C106 0.074(5) 0.043(4) 0.091(6) 0.001(4) 0.028(4) -0.003(3)
N111 0.043(3) 0.043(3) 0.055(3) 0.000(2) -0.009(2) -0.009(2)
C112 0.068(5) 0.075(5) 0.061(5) -0.019(4) -0.003(4) -0.029(4)
C113 0.065(4) 0.069(5) 0.048(4) -0.012(3) 0.003(3) -0.027(4)
C114 0.039(3) 0.033(3) 0.050(3) 0.001(2) -0.010(2) -0.003(2)
C115 0.045(3) 0.035(3) 0.048(3) -0.002(2) -0.010(2) 0.001(2)
C116 0.043(3) 0.037(3) 0.053(3) 0.003(2) -0.006(3) -0.002(2)
N121 0.038(2) 0.037(2) 0.040(2) 0.0011(19) -0.0074(19) -0.0027(19)
C122 0.048(3) 0.039(3) 0.051(3) 0.002(3) 0.001(3) -0.009(2)
C123 0.047(3) 0.043(3) 0.048(3) -0.002(2) 0.001(3) -0.010(3)
C124 0.037(3) 0.034(3) 0.038(3) 0.001(2) -0.006(2) -0.003(2)
C125 0.035(3) 0.039(3) 0.043(3) 0.001(2) -0.006(2) -0.005(2)
C126 0.039(3) 0.038(3) 0.037(3) 0.000(2) -0.003(2) -0.002(2)
C131 0.045(3) 0.039(3) 0.047(3) -0.002(2) -0.004(2) 0.000(2)
N132 0.046(3) 0.034(2) 0.052(3) -0.001(2) -0.001(2) -0.002(2)
C133 0.039(3) 0.034(3) 0.047(3) 0.001(2) -0.007(2) -0.002(2)
N134 0.039(2) 0.041(3) 0.042(3) 0.000(2) -0.0071(19) -0.0056(19)
C135 0.040(3) 0.035(3) 0.038(3) 0.002(2) -0.010(2) -0.003(2)
N136 0.042(2) 0.038(3) 0.046(3) 0.001(2) -0.003(2) -0.001(2)
N141 0.050(3) 0.041(3) 0.057(3) 0.009(2) -0.020(2) -0.011(2)
C142 0.060(4) 0.034(3) 0.074(5) 0.002(3) -0.028(3) -0.007(3)
C143 0.056(4) 0.036(3) 0.071(4) 0.000(3) -0.027(3) -0.009(3)
C144 0.043(3) 0.035(3) 0.044(3) 0.003(2) -0.007(2) -0.009(2)
C145 0.057(4) 0.034(3) 0.056(4) 0.002(3) -0.013(3) -0.010(3)
C146 0.060(4) 0.039(3) 0.061(4) 0.001(3) -0.022(3) -0.012(3)
N151 0.040(2) 0.032(2) 0.043(3) -0.0006(19) -0.0066(19) 0.0025(18)
C152 0.052(3) 0.027(3) 0.054(3) -0.004(2) -0.010(3) 0.000(2)
C153 0.048(3) 0.033(3) 0.053(3) -0.002(2) -0.013(3) 0.004(2)
C154 0.037(3) 0.025(2) 0.045(3) -0.001(2) -0.005(2) -0.0020(19)
C155 0.051(3) 0.032(3) 0.057(4) -0.003(2) -0.015(3) 0.005(2)
C156 0.062(4) 0.029(3) 0.054(4) -0.003(2) -0.019(3) 0.005(3)
N161 0.073(4) 0.031(3) 0.092(5) -0.008(3) 0.027(4) -0.002(3)
C162 0.100(6) 0.032(3) 0.081(6) -0.003(3) 0.001(5) 0.013(4)
C163 0.083(5) 0.037(4) 0.075(5) -0.007(3) -0.012(4) 0.009(3)
C164 0.048(3) 0.026(3) 0.065(4) -0.007(2) 0.003(3) 0.000(2)
C165 0.058(4) 0.037(3) 0.081(5) -0.010(3) -0.002(4) -0.004(3)
C166 0.068(4) 0.035(3) 0.102(7) -0.023(4) 0.004(4) -0.007(3)
C171 0.037(3) 0.033(3) 0.046(3) -0.001(2) -0.006(2) -0.006(2)
N172 0.037(2) 0.031(2) 0.049(3) -0.0008(19) -0.009(2) -0.0029(18)
C173 0.036(2) 0.030(3) 0.044(3) -0.002(2) -0.005(2) -0.002(2)
N174 0.041(2) 0.028(2) 0.051(3) -0.0034(19) -0.003(2) -0.0005(18)
C175 0.042(3) 0.030(3) 0.050(3) -0.002(2) -0.001(2) 0.000(2)
N176 0.041(2) 0.031(2) 0.050(3) -0.0046(19) -0.005(2) -0.0059(19)
C90A 0.083(7) 0.135(11) 0.089(8) 0.017(7) 0.015(6) -0.001(7)
C91A 0.123(11) 0.165(15) 0.108(11) -0.019(10) 0.022(9) 0.014(11)
C92A 0.108(9) 0.137(13) 0.106(10) -0.018(9) 0.016(8) 0.011(9)
C93A 0.148(13) 0.182(17) 0.074(8) -0.009(9) 0.008(8) 0.043(12)
C94A 0.126(12) 0.204(19) 0.090(9) -0.025(10) -0.004(8) 0.044(12)
C95A 0.102(8) 0.147(13) 0.083(7) -0.002(8) 0.010(6) 0.025(8)
C90B 0.090(8) 0.192(17) 0.088(8) -0.004(10) 0.014(7) -0.026(10)
C91B 0.123(10) 0.150(13) 0.077(7) -0.021(8) 0.029(7) 0.020(9)
C92B 0.149(14) 0.134(13) 0.179(18) 0.024(12) 0.077(14) 0.034(11)
C93B 0.112(10) 0.125(12) 0.130(12) -0.007(9) 0.040(9) 0.003(8)
C94B 0.094(7) 0.133(11) 0.068(6) -0.009(6) 0.003(5) -0.009(7)
C95B 0.096(8) 0.146(12) 0.084(8) 0.004(8) 0.000(6) -0.014(8)
C90C 0.085(10) 0.136(16) 0.069(9) 0.006(10) 0.014(8) 0.001(11)
C91C 0.109(14) 0.111(17) 0.069(11) 0.025(11) 0.030(10) 0.024(12)
C92C 0.115(13) 0.100(13) 0.069(9) 0.023(9) 0.006(9) 0.016(10)
C93C 0.120(12) 0.080(10) 0.068(9) 0.013(7) 0.034(8) 0.007(9)
C94C 0.088(11) 0.103(14) 0.086(11) 0.013(10) 0.030(10) -0.003(10)
C95C 0.092(12) 0.113(17) 0.094(13) -0.007(11) 0.018(10) -0.005(11)
C90D 0.15(2) 0.09(2) 0.18(3) -0.01(2) 0.06(2) 0.001(19)
C91D 0.13(2) 0.073(18) 0.18(3) -0.019(19) 0.05(2) 0.006(18)
C92D 0.090(19) 0.12(2) 0.15(3) -0.02(2) 0.05(2) -0.002(18)
C93D 0.091(18) 0.12(2) 0.14(2) 0.02(2) 0.014(18) 0.011(17)
C94D 0.11(2) 0.10(2) 0.13(2) 0.009(19) 0.028(19) -0.001(18)
C95D 0.14(2) 0.066(17) 0.13(3) 0.032(18) 0.03(2) 0.004(17)
C90E 0.092(10) 0.148(15) 0.184(17) -0.042(14) 0.024(11) -0.039(10)
C91E 0.085(9) 0.137(13) 0.169(16) -0.021(12) 0.037(10) -0.013(9)
C92E 0.105(11) 0.136(15) 0.22(2) -0.019(15) 0.015(13) -0.029(11)
C93E 0.128(14) 0.146(16) 0.25(2) -0.003(19) -0.003(17) 0.023(13)
C94E 0.134(15) 0.19(2) 0.26(2) -0.05(2) -0.009(19) 0.042(15)
C95E 0.095(11) 0.22(2) 0.24(2) -0.071(19) 0.007(14) -0.033(14)
C90F 0.17(5) 0.20(5) 0.23(5) 0.01(4) 0.03(4) -0.05(4)
C91F 0.17(5) 0.20(5) 0.22(5) 0.01(4) 0.03(4) -0.04(4)
C92F 0.19(5) 0.21(5) 0.24(5) 0.02(4) 0.03(4) -0.02(4)
C93F 0.20(5) 0.21(5) 0.25(5) 0.01(4) 0.02(4) -0.03(4)
C94F 0.20(5) 0.20(5) 0.24(5) 0.00(4) 0.02(4) -0.03(4)
C95F 0.18(5) 0.20(5) 0.24(5) 0.01(4) 0.03(4) -0.03(4)
C90G 0.38(5) 0.37(4) 0.34(4) 0.11(4) 0.07(4) -0.11(4)
C91G 0.38(5) 0.35(4) 0.31(4) 0.14(4) 0.07(3) -0.12(4)
C92G 0.40(5) 0.32(4) 0.32(4) 0.14(4) 0.08(4) -0.10(4)
C93G 0.40(5) 0.29(4) 0.32(4) 0.16(3) 0.05(4) -0.12(4)
C94G 0.37(5) 0.30(4) 0.27(4) 0.16(3) 0.10(3) -0.11(3)
C95G 0.38(5) 0.37(4) 0.31(4) 0.12(4) 0.07(3) -0.08(4)
C90H 0.124(11) 0.179(16) 0.101(10) 0.010(10) 0.013(9) 0.031(11)
C91H 0.106(9) 0.150(14) 0.113(11) 0.028(10) -0.002(8) 0.011(9)
C92H 0.104(9) 0.158(14) 0.109(10) -0.032(10) -0.004(8) 0.019(9)

loop_
_atom_type_symbol
_atom_type_description
_atom_type_scat_dispersion_real
_atom_type_scat_dispersion_imag
_atom_type_scat_source
C C 0.0181 0.0091 'International Tables Vol C Tables 4.2.6.8 and 6.1.1.4'
H H 0.0000 0.0000 'International Tables Vol C Tables 4.2.6.8 and 6.1.1.4'
N N 0.0311 0.0180 'International Tables Vol C Tables 4.2.6.8 and 6.1.1.4'
Zn Zn -1.5491 0.6778 'International Tables Vol C Tables 4.2.6.8 and 6.1.1.4'
I I -0.3257 6.8362 'International Tables Vol C Tables 4.2.6.8 and 6.1.1.4'

loop_
_exptl_crystal_face_index_h
_exptl_crystal_face_index_k
_exptl_crystal_face_index_l
_exptl_crystal_face_perp_dist
_exptl_oxdiff_crystal_face_indexfrac_h
_exptl_oxdiff_crystal_face_indexfrac_k
_exptl_oxdiff_crystal_face_indexfrac_l
_exptl_oxdiff_crystal_face_x
_exptl_oxdiff_crystal_face_y
_exptl_oxdiff_crystal_face_z
9 8 5 0.1360 9.1045 8.3201 4.8371 0.4316 -0.7946 -0.4271
-2 2 -18 0.0304 -1.9627 2.0046 -18.0107 -0.9534 -0.2824 -0.0060
-21 0 -2 0.0453 -21.0002 0.0030 -2.0061 -0.5494 0.6012 -0.5510
-15 7 7 0.1048 -15.0067 7.0076 7.0118 0.0281 0.0372 -1.0103
18 0 8 0.0494 17.9880 -0.0035 8.0098 0.7884 -0.4446 0.4030
0 0 -19 0.0235 0.0368 0.0026 -19.0138 -0.9597 -0.2139 0.2093
-4 0 -18 0.0288 -3.9659 0.0030 -18.0140 -0.9946 -0.0838 0.0891
-22 0 8 0.0526 -22.0198 0.0018 8.0010 -0.0656 0.7435 -0.6884
22 0 -8 0.0645 22.0198 -0.0018 -8.0010 0.0656 -0.7435 0.6884
-1 -10 -1 0.0793 -1.0122 -10.0091 -1.0152 -0.0644 0.7143 0.7322
8 5 14 0.0955 7.6470 4.8554 13.8603 0.8592 -0.4096 -0.3066
16 7 -3 0.1084 16.0187 7.0049 -2.9887 0.1849 -0.9961 -0.0543
2 0 19 0.0288 1.9635 -0.0029 19.0143 1.0024 0.1545 -0.1547

loop_
_geom_angle_atom_site_label_1
_geom_angle_atom_site_label_2
_geom_angle_atom_site_label_3
_geom_angle
_geom_angle_site_symmetry_1
_geom_angle_site_symmetry_3
N101 Zn1A N161 101.2(4) . 3_455
N101 Zn1A I12A 102.4(3) . .
N161 Zn1A I12A 107.6(3) 3_455 .
N101 Zn1A I11A 110.6(3) . .
N161 Zn1A I11A 109.0(3) 3_455 .
I12A Zn1A I11A 123.7(3) . .
N161 Zn1B N101 103.3(4) 3_455 .
N161 Zn1B I12B 113.9(4) 3_455 .
N101 Zn1B I12B 112.4(4) . .
N161 Zn1B I11B 101.2(4) 3_455 .
N101 Zn1B I11B 98.9(5) . .
I12B Zn1B I11B 124.4(3) . .
N141 Zn2 N111 99.7(2) . .
N141 Zn2 I21B 108.4(3) . .
N111 Zn2 I21B 110.6(4) . .
N141 Zn2 I22B 107.4(3) . .
N111 Zn2 I22B 107.4(3) . .
I21B Zn2 I22B 121.2(6) . .
N141 Zn2 I21A 105.98(18) . .
N111 Zn2 I21A 106.32(17) . .
N141 Zn2 I22A 103.6(2) . .
N111 Zn2 I22A 106.93(18) . .
I21A Zn2 I22A 130.32(6) . .
N121 Zn3 N151 97.64(18) . 8_455
N121 Zn3 I32 107.39(15) . .
N151 Zn3 I32 104.77(15) 8_455 .
N121 Zn3 I31 107.97(15) . .
N151 Zn3 I31 106.73(14) 8_455 .
I32 Zn3 I31 128.12(3) . .
C102 N101 C106 118.0(8) . .
C102 N101 Zn1B 128.1(7) . .
C106 N101 Zn1B 113.8(7) . .
C102 N101 Zn1A 118.4(7) . .
C106 N101 Zn1A 123.0(6) . .
N101 C102 C103 123.0(9) . .
N101 C102 H102 118.5 . .
C103 C102 H102 118.5 . .
C102 C103 C104 120.6(9) . .
C102 C103 H103 119.7 . .
C104 C103 H103 119.7 . .
C103 C104 C105 116.6(7) . .
C103 C104 C131 123.1(7) . .
C105 C104 C131 120.3(7) . .
C104 C105 C106 119.9(8) . .
C104 C105 H105 120.1 . .
C106 C105 H105 120.1 . .
N101 C106 C105 121.9(8) . .
N101 C106 H106 119.0 . .
C105 C106 H106 119.0 . .
C116 N111 C112 117.5(6) . .
C116 N111 Zn2 122.6(5) . .
C112 N111 Zn2 119.8(4) . .
N111 C112 C113 123.9(7) . .
N111 C112 H112 118.1 . .
C113 C112 H112 118.1 . .
C112 C113 C114 118.2(7) . .
C112 C113 H113 120.9 . .
C114 C113 H113 120.9 . .
C115 C114 C113 118.3(6) . .
C115 C114 C133 121.8(5) . .
C113 C114 C133 119.9(6) . .
C114 C115 C116 119.6(6) . .
C114 C115 H115 120.2 . .
C116 C115 H115 120.2 . .
N111 C116 C115 122.4(7) . .
N111 C116 H116 118.8 . .
C115 C116 H116 118.8 . .
C122 N121 C126 118.5(5) . .
C122 N121 Zn3 118.3(4) . .
C126 N121 Zn3 122.1(4) . .
N121 C122 C123 122.8(6) . .
N121 C122 H122 118.6 . .
C123 C122 H122 118.6 . .
C122 C123 C124 119.7(6) . .
C122 C123 H123 120.2 . .
C124 C123 H123 120.2 . .
C125 C124 C123 117.4(5) . .
C125 C124 C135 122.4(5) . .
C123 C124 C135 120.1(6) . .
C126 C125 C124 119.6(5) . .
C126 C125 H125 120.2 . .
C124 C125 H125 120.2 . .
N121 C126 C125 121.9(6) . .
N121 C126 H126 119.1 . .
C125 C126 H126 119.1 . .
N136 C131 N132 124.0(6) . .
N136 C131 C104 117.5(6) . .
N132 C131 C104 118.5(6) . .
C133 N132 C131 115.0(5) . .
N132 C133 N134 126.6(5) . .
N132 C133 C114 117.3(5) . .
N134 C133 C114 116.0(6) . .
C133 N134 C135 112.8(5) . .
N136 C135 N134 126.1(5) . .
N136 C135 C124 116.7(5) . .
N134 C135 C124 117.2(6) . .
C135 N136 C131 115.4(5) . .
C146 N141 C142 118.7(6) . .
C146 N141 Zn2 119.0(4) . .
C142 N141 Zn2 122.2(5) . .
N141 C142 C143 122.0(6) . .
N141 C142 H142 119.0 . .
C143 C142 H142 119.0 . .
C142 C143 C144 119.2(6) . .
C142 C143 H143 120.4 . .
C144 C143 H143 120.4 . .
C145 C144 C143 118.7(6) . .
C145 C144 C171 120.6(5) . .
C143 C144 C171 120.7(5) . .
C144 C145 C146 118.9(6) . .
C144 C145 H145 120.5 . .
C146 C145 H145 120.5 . .
N141 C146 C145 122.5(6) . .
N141 C146 H146 118.8 . .
C145 C146 H146 118.8 . .
C156 N151 C152 118.0(5) . .
C156 N151 Zn3 122.2(4) . 8_556
C152 N151 Zn3 119.3(4) . 8_556
N151 C152 C153 122.5(5) . .
N151 C152 H152 118.8 . .
C153 C152 H152 118.8 . .
C152 C153 C154 118.6(5) . .
C152 C153 H153 120.7 . .
C154 C153 H153 120.7 . .
C155 C154 C153 118.7(5) . .
C155 C154 C173 119.6(5) . .
C153 C154 C173 121.6(5) . .
C154 C155 C156 118.5(6) . .
C154 C155 H155 120.8 . .
C156 C155 H155 120.8 . .
N151 C156 C155 123.4(6) . .
N151 C156 H156 118.3 . .
C155 C156 H156 118.3 . .
C166 N161 C162 117.7(6) . .
C166 N161 Zn1B 115.8(7) . 3_545
C162 N161 Zn1B 126.4(7) . 3_545
C166 N161 Zn1A 128.3(5) . 3_545
C162 N161 Zn1A 113.7(6) . 3_545
N161 C162 C163 122.6(8) . .
N161 C162 H162 118.7 . .
C163 C162 H162 118.7 . .
C164 C163 C162 118.9(8) . .
C164 C163 H163 120.5 . .
C162 C163 H163 120.5 . .
C163 C164 C165 118.9(6) . .
C163 C164 C175 118.5(6) . .
C165 C164 C175 122.6(6) . .
C164 C165 C166 118.3(8) . .
C164 C165 H165 120.9 . .
C166 C165 H165 120.9 . .
N161 C166 C165 123.5(7) . .
N161 C166 H166 118.3 . .
C165 C166 H166 118.3 . .
N176 C171 N172 125.4(5) . .
N176 C171 C144 118.0(5) . .
N172 C171 C144 116.6(5) . .
C173 N172 C171 114.6(5) . .
N172 C173 N174 124.6(5) . .
N172 C173 C154 118.2(5) . .
N174 C173 C154 117.1(5) . .
C175 N174 C173 115.4(5) . .
N176 C175 N174 125.2(5) . .
N176 C175 C164 119.0(5) . .
N174 C175 C164 115.8(5) . .
C175 N176 C171 114.7(5) . .
C91A C90A C95A 111.9(12) . .
C91A C90A H90A 109.2 . .
C95A C90A H90A 109.2 . .
C91A C90A H90B 109.2 . .
C95A C90A H90B 109.2 . .
H90A C90A H90B 107.9 . .
C90A C91A C92A 110.7(13) . .
C90A C91A H91A 109.5 . .
C92A C91A H91A 109.5 . .
C90A C91A H91B 109.5 . .
C92A C91A H91B 109.5 . .
H91A C91A H91B 108.1 . .
C93A C92A C91A 111.0(14) . .
C93A C92A H92A 109.4 . .
C91A C92A H92A 109.4 . .
C93A C92A H92B 109.4 . .
C91A C92A H92B 109.4 . .
H92A C92A H92B 108.0 . .
C94A C93A C92A 111.1(15) . .
C94A C93A H93A 109.4 . .
C92A C93A H93A 109.4 . .
C94A C93A H93B 109.4 . .
C92A C93A H93B 109.4 . .
H93A C93A H93B 108.0 . .
C93A C94A C95A 113.5(13) . .
C93A C94A H94A 108.9 . .
C95A C94A H94A 108.9 . .
C93A C94A H94B 108.9 . .
C95A C94A H94B 108.9 . .
H94A C94A H94B 107.7 . .
C94A C95A C90A 109.5(13) . .
C94A C95A H95A 109.8 . .
C90A C95A H95A 109.8 . .
C94A C95A H95B 109.8 . .
C90A C95A H95B 109.8 . .
H95A C95A H95B 108.2 . .
C91B C90B C95B 111.0(14) . .
C91B C90B H90C 109.4 . .
C95B C90B H90C 109.4 . .
C91B C90B H90D 109.4 . .
C95B C90B H90D 109.4 . .
H90C C90B H90D 108.0 . .
C90B C91B C92B 113.5(12) . .
C90B C91B H91C 108.9 . .
C92B C91B H91C 108.9 . .
C90B C91B H91D 108.9 . .
C92B C91B H91D 108.9 . .
H91C C91B H91D 107.7 . .
C93B C92B C91B 109.6(15) . .
C93B C92B H92C 109.7 . .
C91B C92B H92C 109.7 . .
C93B C92B H92D 109.7 . .
C91B C92B H92D 109.7 . .
H92C C92B H92D 108.2 . .
C92B C93B C94B 112.6(13) . .
C92B C93B H93C 109.1 . .
C94B C93B H93C 109.1 . .
C92B C93B H93D 109.1 . .
C94B C93B H93D 109.1 . .
H93C C93B H93D 107.8 . .
C95B C94B C93B 111.5(12) . .
C95B C94B H94C 109.3 . .
C93B C94B H94C 109.3 . .
C95B C94B H94D 109.3 . .
C93B C94B H94D 109.3 . .
H94C C94B H94D 108.0 . .
C94B C95B C90B 112.1(12) . .
C94B C95B H95C 109.2 . .
C90B C95B H95C 109.2 . .
C94B C95B H95D 109.2 . .
C90B C95B H95D 109.2 . .
H95C C95B H95D 107.9 . .
C95C C90C C91C 112.0(15) . .
C95C C90C H90E 109.2 . .
C91C C90C H90E 109.2 . .
C95C C90C H90F 109.2 . .
C91C C90C H90F 109.2 . .
H90E C90C H90F 107.9 . .
C90C C91C C92C 109.2(15) . .
C90C C91C H91E 109.8 . .
C92C C91C H91E 109.8 . .
C90C C91C H91F 109.8 . .
C92C C91C H91F 109.8 . .
H91E C91C H91F 108.3 . .
C93C C92C C91C 109.2(14) . .
C93C C92C H92E 109.8 . .
C91C C92C H92E 109.8 . .
C93C C92C H92F 109.8 . .
C91C C92C H92F 109.8 . .
H92E C92C H92F 108.3 . .
C92C C93C C94C 113.0(12) . .
C92C C93C H93E 109.0 . .
C94C C93C H93E 109.0 . .
C92C C93C H93F 109.0 . .
C94C C93C H93F 109.0 . .
H93E C93C H93F 107.8 . .
C95C C94C C93C 110.4(15) . .
C95C C94C H94E 109.6 . .
C93C C94C H94E 109.6 . .
C95C C94C H94F 109.6 . .
C93C C94C H94F 109.6 . .
H94E C94C H94F 108.1 . .
C90C C95C C94C 112.8(15) . .
C90C C95C H95E 109.0 . .
C94C C95C H95E 109.0 . .
C90C C95C H95F 109.0 . .
C94C C95C H95F 109.0 . .
H95E C95C H95F 107.8 . .
C95D C90D C91D 109(2) . .
C95D C90D H90G 109.9 . .
C91D C90D H90G 109.9 . .
C95D C90D H90H 109.9 . .
C91D C90D H90H 109.9 . .
H90G C90D H90H 108.3 . .
C92D C91D C90D 108(2) . .
C92D C91D H91G 110.1 . .
C90D C91D H91G 110.1 . .
C92D C91D H91H 110.1 . .
C90D C91D H91H 110.1 . .
H91G C91D H91H 108.4 . .
C91D C92D C93D 110(2) . .
C91D C92D H92G 109.8 . .
C93D C92D H92G 109.8 . .
C91D C92D H92H 109.8 . .
C93D C92D H92H 109.8 . .
H92G C92D H92H 108.2 . .
C94D C93D C92D 109(2) . .
C94D C93D H93G 109.9 . .
C92D C93D H93G 109.9 . .
C94D C93D H93H 109.9 . .
C92D C93D H93H 109.9 . .
H93G C93D H93H 108.3 . .
C93D C94D C95D 110(2) . .
C93D C94D H94G 109.7 . .
C95D C94D H94G 109.7 . .
C93D C94D H94H 109.7 . .
C95D C94D H94H 109.7 . .
H94G C94D H94H 108.2 . .
C90D C95D C94D 111(2) . .
C90D C95D H95G 109.4 . .
C94D C95D H95G 109.4 . .
C90D C95D H95H 109.4 . .
C94D C95D H95H 109.4 . .
H95G C95D H95H 108.0 . .
C95E C90E C91E 108.3(16) . .
C95E C90E H90I 110.0 . .
C91E C90E H90I 110.0 . .
C95E C90E H90J 110.0 . .
C91E C90E H90J 110.0 . .
H90I C90E H90J 108.4 . .
C92E C91E C90E 114.6(14) . .
C92E C91E H91I 108.6 . .
C90E C91E H91I 108.6 . .
C92E C91E H91J 108.6 . .
C90E C91E H91J 108.6 . .
H91I C91E H91J 107.6 . .
C91E C92E C93E 108.4(14) . .
C91E C92E H92I 110.0 . .
C93E C92E H92I 110.0 . .
C91E C92E H92J 110.0 . .
C93E C92E H92J 110.0 . .
H92I C92E H92J 108.4 . .
C94E C93E C92E 110.0(18) . .
C94E C93E H93I 109.7 . .
C92E C93E H93I 109.7 . .
C94E C93E H93J 109.7 . .
C92E C93E H93J 109.7 . .
H93I C93E H93J 108.2 . .
C95E C94E C93E 110.2(18) . .
C95E C94E H94I 109.6 . .
C93E C94E H94I 109.6 . .
C95E C94E H94J 109.6 . .
C93E C94E H94J 109.6 . .
H94I C94E H94J 108.1 . .
C94E C95E C90E 109.8(16) . .
C94E C95E H95I 109.7 . .
C90E C95E H95I 109.7 . .
C94E C95E H95J 109.7 . .
C90E C95E H95J 109.7 . .
H95I C95E H95J 108.2 . .
C95F C90F C91F 109(3) . .
C95F C90F H90K 110.0 . .
C91F C90F H90K 110.0 . .
C95F C90F H90L 110.0 . .
C91F C90F H90L 110.0 . .
H90K C90F H90L 108.4 . .
C92F C91F C90F 108(3) . .
C92F C91F H91K 110.0 . .
C90F C91F H91K 110.0 . .
C92F C91F H91L 110.0 . .
C90F C91F H91L 110.0 . .
H91K C91F H91L 108.4 . .
C91F C92F C93F 108(3) . .
C91F C92F H92K 110.1 . .
C93F C92F H92K 110.1 . .
C91F C92F H92L 110.1 . .
C93F C92F H92L 110.1 . .
H92K C92F H92L 108.4 . .
C94F C93F C92F 108(3) . .
C94F C93F H93K 110.1 . .
C92F C93F H93K 110.1 . .
C94F C93F H93L 110.1 . .
C92F C93F H93L 110.1 . .
H93K C93F H93L 108.4 . .
C95F C94F C93F 109(3) . .
C95F C94F H94K 109.9 . .
C93F C94F H94K 109.9 . .
C95F C94F H94L 109.9 . .
C93F C94F H94L 109.9 . .
H94K C94F H94L 108.3 . .
C90F C95F C94F 111(3) . .
C90F C95F H95K 109.5 . .
C94F C95F H95K 109.5 . .
C90F C95F H95L 109.5 . .
C94F C95F H95L 109.5 . .
H95K C95F H95L 108.1 . .
C91G C90G C95G 109(3) . .
C91G C90G H90M 110.0 . .
C95G C90G H90M 110.0 . .
C91G C90G H90N 110.0 . .
C95G C90G H90N 110.0 . .
H90M C90G H90N 108.3 . .
C92G C91G C90G 113(3) . .
C92G C91G H91M 109.0 . .
C90G C91G H91M 109.0 . .
C92G C91G H91N 109.0 . .
C90G C91G H91N 109.0 . .
H91M C91G H91N 107.8 . .
C91G C92G C93G 110(3) . .
C91G C92G H92M 109.6 . .
C93G C92G H92M 109.6 . .
C91G C92G H92N 109.6 . .
C93G C92G H92N 109.6 . .
H92M C92G H92N 108.1 . .
C94G C93G C92G 113(3) . .
C94G C93G H93M 108.9 . .
C92G C93G H93M 108.9 . .
C94G C93G H93N 108.9 . .
C92G C93G H93N 108.9 . .
H93M C93G H93N 107.8 . .
C93G C94G C95G 115(3) . .
C93G C94G H94M 108.6 . .
C95G C94G H94M 108.6 . .
C93G C94G H94N 108.6 . .
C95G C94G H94N 108.6 . .
H94M C94G H94N 107.6 . .
C94G C95G C90G 111(3) . .
C94G C95G H95M 109.4 . .
C90G C95G H95M 109.4 . .
C94G C95G H95N 109.4 . .
C90G C95G H95N 109.4 . .
H95M C95G H95N 108.0 . .
C91H C90H C92H 113.0(13) . 7_656
C91H C90H H90O 109.0 . .
C92H C90H H90O 109.0 7_656 .
C91H C90H H90P 109.0 . .
C92H C90H H90P 109.0 7_656 .
H90O C90H H90P 107.8 . .
C90H C91H C92H 109.8(14) . .
C90H C91H H91O 109.7 . .
C92H C91H H91O 109.7 . .
C90H C91H H91P 109.7 . .
C92H C91H H91P 109.7 . .
H91O C91H H91P 108.2 . .
C91H C92H C90H 107.9(13) . 7_656
C91H C92H H92O 110.1 . .
C90H C92H H92O 110.1 7_656 .
C91H C92H H92P 110.1 . .
C90H C92H H92P 110.1 7_656 .
H92O C92H H92P 108.4 . .

loop_
_geom_bond_atom_site_label_1
_geom_bond_atom_site_label_2
_geom_bond_distance
_geom_bond_site_symmetry_2
Zn1A N101 2.062(9) .
Zn1A N161 2.114(8) 3_455
Zn1A I12A 2.526(5) .
Zn1A I11A 2.546(5) .
I21A Zn2 2.4901(13) .
I22A Zn2 2.5266(16) .
Zn1B N161 2.057(9) 3_455
Zn1B N101 2.058(9) .
Zn1B I12B 2.508(8) .
Zn1B I11B 2.551(8) .
I21B Zn2 2.361(13) .
I22B Zn2 2.453(10) .
Zn2 N141 2.064(5) .
Zn2 N111 2.087(5) .
Zn3 N121 2.083(5) .
Zn3 N151 2.094(5) 8_455
Zn3 I32 2.5235(10) .
Zn3 I31 2.5262(9) .
N101 C102 1.307(12) .
N101 C106 1.343(11) .
C102 C103 1.368(13) .
C102 H102 0.9500 .
C103 C104 1.376(11) .
C103 H103 0.9500 .
C104 C105 1.378(10) .
C104 C131 1.458(10) .
C105 C106 1.384(12) .
C105 H105 0.9500 .
C106 H106 0.9500 .
N111 C116 1.323(8) .
N111 C112 1.335(11) .
C112 C113 1.354(11) .
C112 H112 0.9500 .
C113 C114 1.390(9) .
C113 H113 0.9500 .
C114 C115 1.362(10) .
C114 C133 1.486(8) .
C115 C116 1.377(9) .
C115 H115 0.9500 .
C116 H116 0.9500 .
N121 C122 1.329(9) .
N121 C126 1.347(8) .
C122 C123 1.360(9) .
C122 H122 0.9500 .
C123 C124 1.395(8) .
C123 H123 0.9500 .
C124 C125 1.388(9) .
C124 C135 1.486(8) .
C125 C126 1.376(8) .
C125 H125 0.9500 .
C126 H126 0.9500 .
C131 N136 1.338(8) .
C131 N132 1.348(8) .
N132 C133 1.319(9) .
C133 N134 1.339(8) .
N134 C135 1.353(8) .
C135 N136 1.317(8) .
N141 C146 1.330(9) .
N141 C142 1.342(8) .
C142 C143 1.376(9) .
C142 H142 0.9500 .
C143 C144 1.383(9) .
C143 H143 0.9500 .
C144 C145 1.378(8) .
C144 C171 1.484(8) .
C145 C146 1.381(9) .
C145 H145 0.9500 .
C146 H146 0.9500 .
N151 C156 1.321(8) .
N151 C152 1.340(8) .
N151 Zn3 2.094(5) 8_556
C152 C153 1.380(8) .
C152 H152 0.9500 .
C153 C154 1.390(8) .
C153 H153 0.9500 .
C154 C155 1.377(8) .
C154 C173 1.481(7) .
C155 C156 1.382(9) .
C155 H155 0.9500 .
C156 H156 0.9500 .
N161 C166 1.315(12) .
N161 C162 1.325(11) .
N161 Zn1B 2.057(9) 3_545
N161 Zn1A 2.114(8) 3_545
C162 C163 1.392(10) .
C162 H162 0.9500 .
C163 C164 1.363(11) .
C163 H163 0.9500 .
C164 C165 1.370(10) .
C164 C175 1.493(8) .
C165 C166 1.388(10) .
C165 H165 0.9500 .
C166 H166 0.9500 .
C171 N176 1.333(8) .
C171 N172 1.346(7) .
N172 C173 1.331(7) .
C173 N174 1.338(7) .
N174 C175 1.332(8) .
C175 N176 1.328(8) .
C90A C91A 1.500(19) .
C90A C95A 1.53(2) .
C90A H90A 0.9900 .
C90A H90B 0.9900 .
C91A C92A 1.52(2) .
C91A H91A 0.9900 .
C91A H91B 0.9900 .
C92A C93A 1.51(2) .
C92A H92A 0.9900 .
C92A H92B 0.9900 .
C93A C94A 1.492(19) .
C93A H93A 0.9900 .
C93A H93B 0.9900 .
C94A C95A 1.496(18) .
C94A H94A 0.9900 .
C94A H94B 0.9900 .
C95A H95A 0.9900 .
C95A H95B 0.9900 .
C90B C91B 1.43(2) .
C90B C95B 1.505(18) .
C90B H90C 0.9900 .
C90B H90D 0.9900 .
C91B C92B 1.58(2) .
C91B H91C 0.9900 .
C91B H91D 0.9900 .
C92B C93B 1.49(2) .
C92B H92C 0.9900 .
C92B H92D 0.9900 .
C93B C94B 1.559(19) .
C93B H93C 0.9900 .
C93B H93D 0.9900 .
C94B C95B 1.482(17) .
C94B H94C 0.9900 .
C94B H94D 0.9900 .
C95B H95C 0.9900 .
C95B H95D 0.9900 .
C90C C95C 1.519(16) .
C90C C91C 1.525(16) .
C90C H90E 0.9900 .
C90C H90F 0.9900 .
C91C C92C 1.530(17) .
C91C H91E 0.9900 .
C91C H91F 0.9900 .
C92C C93C 1.527(16) .
C92C H92E 0.9900 .
C92C H92F 0.9900 .
C93C C94C 1.531(16) .
C93C H93E 0.9900 .
C93C H93F 0.9900 .
C94C C95C 1.526(16) .
C94C H94E 0.9900 .
C94C H94F 0.9900 .
C95C H95E 0.9900 .
C95C H95F 0.9900 .
C90D C95D 1.529(19) .
C90D C91D 1.546(19) .
C90D H90G 0.9900 .
C90D H90H 0.9900 .
C91D C92D 1.534(19) .
C91D H91G 0.9900 .
C91D H91H 0.9900 .
C92D C93D 1.549(19) .
C92D H92G 0.9900 .
C92D H92H 0.9900 .
C93D C94D 1.530(19) .
C93D H93G 0.9900 .
C93D H93H 0.9900 .
C94D C95D 1.535(19) .
C94D H94G 0.9900 .
C94D H94H 0.9900 .
C95D H95G 0.9900 .
C95D H95H 0.9900 .
C90E C95E 1.517(17) .
C90E C91E 1.530(16) .
C90E H90I 0.9900 .
C90E H90J 0.9900 .
C91E C92E 1.496(16) .
C91E H91I 0.9900 .
C91E H91J 0.9900 .
C92E C93E 1.554(16) .
C92E H92I 0.9900 .
C92E H92J 0.9900 .
C93E C94E 1.532(18) .
C93E H93I 0.9900 .
C93E H93J 0.9900 .
C94E C95E 1.507(17) .
C94E H94I 0.9900 .
C94E H94J 0.9900 .
C95E H95I 0.9900 .
C95E H95J 0.9900 .
C90F C95F 1.54(2) .
C90F C91F 1.54(2) .
C90F H90K 0.9900 .
C90F H90L 0.9900 .
C91F C92F 1.54(2) .
C91F H91K 0.9900 .
C91F H91L 0.9900 .
C92F C93F 1.54(2) .
C92F H92K 0.9900 .
C92F H92L 0.9900 .
C93F C94F 1.54(2) .
C93F H93K 0.9900 .
C93F H93L 0.9900 .
C94F C95F 1.54(2) .
C94F H94K 0.9900 .
C94F H94L 0.9900 .
C95F H95K 0.9900 .
C95F H95L 0.9900 .
C90G C91G 1.54(2) .
C90G C95G 1.54(2) .
C90G H90M 0.9900 .
C90G H90N 0.9900 .
C91G C92G 1.53(2) .
C91G H91M 0.9900 .
C91G H91N 0.9900 .
C92G C93G 1.55(2) .
C92G H92M 0.9900 .
C92G H92N 0.9900 .
C93G C94G 1.53(2) .
C93G H93M 0.9900 .
C93G H93N 0.9900 .
C94G C95G 1.54(2) .
C94G H94M 0.9900 .
C94G H94N 0.9900 .
C95G H95M 0.9900 .
C95G H95N 0.9900 .
C90H C91H 1.49(2) .
C90H C92H 1.56(2) 7_656
C90H H90O 0.9900 .
C90H H90P 0.9900 .
C91H C92H 1.51(2) .
C91H H91O 0.9900 .
C91H H91P 0.9900 .
C92H C90H 1.56(2) 7_656
C92H H92O 0.9900 .
C92H H92P 0.9900 .

loop_
_geom_hbond_atom_site_label_D
_geom_hbond_atom_site_label_H
_geom_hbond_atom_site_label_A
_geom_hbond_distance_DH
_geom_hbond_distance_HA
_geom_hbond_distance_DA
_geom_hbond_angle_DHA
_geom_hbond_site_symmetry_A
C106 H106 I12A 0.95 2.96 3.614(9) 126.9 .
C106 H106 I12B 0.95 3.03 3.734(10) 132.1 .
C116 H116 I22A 0.95 3.17 3.786(7) 124.4 .
C116 H116 I22B 0.95 3.13 3.748(11) 124.3 .
C122 H122 I31 0.95 3.12 3.782(6) 127.8 .
C126 H126 I32 0.95 3.22 3.834(6) 124.1 .
C142 H142 I21A 0.95 3.18 3.760(7) 121.4 .
C142 H142 I12B 0.95 3.26 3.922(10) 128.2 3
C142 H142 I21B 0.95 3.16 3.736(10) 121.0 .
C143 H143 I12A 0.95 3.15 3.940(7) 141.3 3
C143 H143 I12B 0.95 3.22 3.891(7) 129.5 3
C146 H146 I31 0.95 3.03 3.828(6) 142.6 5_656
C152 H152 I11A 0.95 3.18 3.996(6) 145.4 3
C152 H152 I11B 0.95 2.97 3.782(9) 144.2 3
C156 H156 I21A 0.95 3.31 3.947(7) 126.3 4_646
C156 H156 N121 0.95 2.69 3.268(8) 120.0 8_556
C162 H162 I11A 0.95 2.94 3.680(8) 135.9 3_545
C162 H162 I11B 0.95 3.01 3.640(8) 125.4 3_545

loop_
_geom_torsion_atom_site_label_1
_geom_torsion_atom_site_label_2
_geom_torsion_atom_site_label_3
_geom_torsion_atom_site_label_4
_geom_torsion
_geom_torsion_site_symmetry_1
_geom_torsion_site_symmetry_4
C106 N101 C102 C103 -2.3(19) . .
Zn1B N101 C102 C103 179.9(11) . .
Zn1A N101 C102 C103 169.2(11) . .
N101 C102 C103 C104 1(2) . .
C102 C103 C104 C105 0.2(17) . .
C102 C103 C104 C131 178.0(11) . .
C103 C104 C105 C106 -0.2(13) . .
C131 C104 C105 C106 -178.1(7) . .
C102 N101 C106 C105 2.2(15) . .
Zn1B N101 C106 C105 -179.7(8) . .
Zn1A N101 C106 C105 -168.9(7) . .
C104 C105 C106 N101 -1.0(13) . .
C116 N111 C112 C113 -1.7(13) . .
Zn2 N111 C112 C113 -178.0(7) . .
N111 C112 C113 C114 2.3(14) . .
C112 C113 C114 C115 -0.8(12) . .
C112 C113 C114 C133 176.7(7) . .
C113 C114 C115 C116 -1.2(9) . .
C133 C114 C115 C116 -178.7(5) . .
C112 N111 C116 C115 -0.5(10) . .
Zn2 N111 C116 C115 175.8(5) . .
C114 C115 C116 N111 1.9(9) . .
C126 N121 C122 C123 2.8(9) . .
Zn3 N121 C122 C123 -165.9(5) . .
N121 C122 C123 C124 0.2(10) . .
C122 C123 C124 C125 -2.9(9) . .
C122 C123 C124 C135 175.9(6) . .
C123 C124 C125 C126 2.6(8) . .
C135 C124 C125 C126 -176.2(5) . .
C122 N121 C126 C125 -3.0(8) . .
Zn3 N121 C126 C125 165.2(4) . .
C124 C125 C126 N121 0.3(8) . .
C103 C104 C131 N136 165.9(9) . .
C105 C104 C131 N136 -16.4(10) . .
C103 C104 C131 N132 -12.9(11) . .
C105 C104 C131 N132 164.8(7) . .
N136 C131 N132 C133 3.0(9) . .
C104 C131 N132 C133 -178.3(5) . .
C131 N132 C133 N134 -1.2(9) . .
C131 N132 C133 C114 -178.9(5) . .
C115 C114 C133 N132 -153.8(6) . .
C113 C114 C133 N132 28.8(9) . .
C115 C114 C133 N134 28.3(8) . .
C113 C114 C133 N134 -149.1(7) . .
N132 C133 N134 C135 -1.7(8) . .
C114 C133 N134 C135 176.0(5) . .
C133 N134 C135 N136 3.3(8) . .
C133 N134 C135 C124 -176.2(5) . .
C125 C124 C135 N136 174.7(5) . .
C123 C124 C135 N136 -4.1(8) . .
C125 C124 C135 N134 -5.7(8) . .
C123 C124 C135 N134 175.5(5) . .
N134 C135 N136 C131 -1.9(8) . .
C124 C135 N136 C131 177.7(5) . .
N132 C131 N136 C135 -1.6(9) . .
C104 C131 N136 C135 179.7(5) . .
C146 N141 C142 C143 0.2(13) . .
Zn2 N141 C142 C143 -176.7(7) . .
N141 C142 C143 C144 -0.3(14) . .
C142 C143 C144 C145 0.1(12) . .
C142 C143 C144 C171 -178.6(7) . .
C143 C144 C145 C146 0.3(11) . .
C171 C144 C145 C146 179.0(7) . .
C142 N141 C146 C145 0.2(13) . .
Zn2 N141 C146 C145 177.2(6) . .
C144 C145 C146 N141 -0.5(13) . .
C156 N151 C152 C153 -5.9(11) . .
Zn3 N151 C152 C153 166.5(6) 8_556 .
N151 C152 C153 C154 1.2(11) . .
C152 C153 C154 C155 3.7(10) . .
C152 C153 C154 C173 -175.7(6) . .
C153 C154 C155 C156 -3.9(11) . .
C173 C154 C155 C156 175.6(6) . .
C152 N151 C156 C155 5.8(11) . .
Zn3 N151 C156 C155 -166.4(6) 8_556 .
C154 C155 C156 N151 -0.9(12) . .
C166 N161 C162 C163 2.2(14) . .
Zn1B N161 C162 C163 179.5(8) 3_545 .
Zn1A N161 C162 C163 176.9(8) 3_545 .
N161 C162 C163 C164 -0.9(16) . .
C162 C163 C164 C165 -0.2(14) . .
C162 C163 C164 C175 -179.9(8) . .
C163 C164 C165 C166 -0.1(12) . .
C175 C164 C165 C166 179.7(7) . .
C162 N161 C166 C165 -2.5(14) . .
Zn1B N161 C166 C165 179.9(7) 3_545 .
Zn1A N161 C166 C165 -176.3(7) 3_545 .
C164 C165 C166 N161 1.5(14) . .
C145 C144 C171 N176 9.9(10) . .
C143 C144 C171 N176 -171.5(7) . .
C145 C144 C171 N172 -170.6(6) . .
C143 C144 C171 N172 7.9(10) . .
N176 C171 N172 C173 2.4(9) . .
C144 C171 N172 C173 -177.1(5) . .
C171 N172 C173 N174 0.2(9) . .
C171 N172 C173 C154 -179.9(5) . .
C155 C154 C173 N172 173.9(6) . .
C153 C154 C173 N172 -6.7(9) . .
C155 C154 C173 N174 -6.2(9) . .
C153 C154 C173 N174 173.2(6) . .
N172 C173 N174 C175 -3.0(9) . .
C154 C173 N174 C175 177.1(6) . .
C173 N174 C175 N176 3.9(10) . .
C173 N174 C175 C164 -172.9(6) . .
C163 C164 C175 N176 -172.1(7) . .
C165 C164 C175 N176 8.2(10) . .
C163 C164 C175 N174 4.8(10) . .
C165 C164 C175 N174 -174.9(7) . .
N174 C175 N176 C171 -1.7(10) . .
C164 C175 N176 C171 175.0(6) . .
N172 C171 N176 C175 -1.7(9) . .
C144 C171 N176 C175 177.7(6) . .
C95A C90A C91A C92A -56.1(18) . .
C90A C91A C92A C93A 55.6(19) . .
C91A C92A C93A C94A -54.6(19) . .
C92A C93A C94A C95A 55(2) . .
C93A C94A C95A C90A -55(2) . .
C91A C90A C95A C94A 54.9(16) . .
C95B C90B C91B C92B 57.4(18) . .
C90B C91B C92B C93B -54(2) . .
C91B C92B C93B C94B 49(2) . .
C92B C93B C94B C95B -51.5(18) . .
C93B C94B C95B C90B 53.9(17) . .
C91B C90B C95B C94B -58.1(17) . .
C95C C90C C91C C92C 58(3) . .
C90C C91C C92C C93C -59(2) . .
C91C C92C C93C C94C 58(2) . .
C92C C93C C94C C95C -53(2) . .
C91C C90C C95C C94C -54(3) . .
C93C C94C C95C C90C 50(3) . .
C95D C90D C91D C92D 61(4) . .
C90D C91D C92D C93D -63(4) . .
C91D C92D C93D C94D 62(4) . .
C92D C93D C94D C95D -58(4) . .
C91D C90D C95D C94D -59(4) . .
C93D C94D C95D C90D 58(4) . .
C95E C90E C91E C92E -57(2) . .
C90E C91E C92E C93E 55(2) . .
C91E C92E C93E C94E -55(2) . .
C92E C93E C94E C95E 60(3) . .
C93E C94E C95E C90E -62(3) . .
C91E C90E C95E C94E 58(2) . .
C95F C90F C91F C92F 61(6) . .
C90F C91F C92F C93F -64(5) . .
C91F C92F C93F C94F 64(5) . .
C92F C93F C94F C95F -61(6) . .
C91F C90F C95F C94F -59(6) . .
C93F C94F C95F C90F 60(6) . .
C95G C90G C91G C92G 60(6) . .
C90G C91G C92G C93G -56(6) . .
C91G C92G C93G C94G 48(7) . .
C92G C93G C94G C95G -47(7) . .
C93G C94G C95G C90G 51(6) . .
C91G C90G C95G C94G -56(6) . .
C92H C90H C91H C92H 59(2) 7_656 .
C90H C91H C92H C90H -56.4(19) . 7_656
